data_7024348
loop_
_publ_author_name
'Shuvaev, Konstantin V.'
'Dawe, Louise N.'
'Thompson, Laurence K.'

_publ_section_title
;
 Formation of unusual molecular rectangles and squares containing low spin
 and high spin Co(ii) and Fe(ii) centers
;
_journal_issue 20
_journal_name_full 'Dalton Transactions'
_journal_page_first 4768
_journal_paper_doi 10.1039/b915595c
_journal_volume 39
_journal_year 2010
_chemical_formula_moiety '[(C15 H14 S N6)2 (C15 H15 S N6)2 Co4] (C F3 S O3)2 (H2 O)5.8'
_chemical_formula_sum 'C62 H69.6 Co4 F6 N24 O11.8 S6'
_chemical_formula_weight 1881.87
_chemical_name_systematic
;
?
;
_space_group_IT_number 11
_symmetry_cell_setting monoclinic
_symmetry_Int_Tables_number 11
_symmetry_space_group_name_Hall '-P 2yb'
_symmetry_space_group_name_H-M 'P 1 21/m 1'
_atom_sites_solution_hydrogens geom
_atom_sites_solution_primary direct
_atom_sites_solution_secondary difmap
_audit_creation_method SHELXL-97
_cell_angle_alpha 90.00
_cell_angle_beta 103.404(5)
_cell_angle_gamma 90.00
_cell_formula_units_Z 2
_cell_length_a 11.950(3)
_cell_length_b 27.769(6)
_cell_length_c 13.903(3)
_cell_measurement_reflns_used 17601
_cell_measurement_temperature 123(2)
_cell_measurement_theta_max 30.9251
_cell_measurement_theta_min 2.5033
_cell_volume 4487.9(18)
_computing_cell_refinement 'CrystalClear (Rigaku/MSC Inc., 2005)'
_computing_data_collection 'CrystalClear (Rigaku/MSC Inc., 2005)'
_computing_data_reduction 'CrystalClear (Rigaku/MSC Inc., 2005)'
_computing_molecular_graphics 'CrystalStructure3.7.0(Rigaku/MSC Inc.,2005)'
_computing_publication_material 'CrystalStructure3.7.0(Rigaku/MSC Inc.,2005)'
_computing_structure_refinement 'SHELXL-97 (Sheldrick, 1997)'
_computing_structure_solution 'SHELXS-97 (Sheldrick, 1990)'
_diffrn_ambient_temperature 123(2)
_diffrn_detector_area_resol_mean 14.63
_diffrn_measured_fraction_theta_full 0.992
_diffrn_measured_fraction_theta_max 0.992
_diffrn_measurement_device_type 'Rigaku Saturn'
_diffrn_measurement_method \w
_diffrn_radiation_monochromator 'Rigaku SHINE'
_diffrn_radiation_source 'fine-focus sealed tube'
_diffrn_radiation_type MoK\a
_diffrn_radiation_wavelength 0.71075
_diffrn_reflns_av_R_equivalents 0.0514
_diffrn_reflns_av_sigmaI/netI 0.0763
_diffrn_reflns_limit_h_max 14
_diffrn_reflns_limit_h_min -15
_diffrn_reflns_limit_k_max 32
_diffrn_reflns_limit_k_min -34
_diffrn_reflns_limit_l_max 17
_diffrn_reflns_limit_l_min -9
_diffrn_reflns_number 20154
_diffrn_reflns_theta_full 26.50
_diffrn_reflns_theta_max 26.50
_diffrn_reflns_theta_min 2.50
_exptl_absorpt_coefficient_mu 0.943
_exptl_absorpt_correction_T_max 0.9660
_exptl_absorpt_correction_T_min 0.8974
_exptl_absorpt_correction_type numerical
_exptl_absorpt_process_details '(T. Higashi, 2000)'
_exptl_crystal_colour Red
_exptl_crystal_density_diffrn 1.392
_exptl_crystal_density_method 'not measured'
_exptl_crystal_description Prism
_exptl_crystal_F_000 1924
_exptl_crystal_size_max 0.18
_exptl_crystal_size_mid 0.10
_exptl_crystal_size_min 0.05
_refine_diff_density_max 1.739
_refine_diff_density_min -0.577
_refine_diff_density_rms 0.155
_refine_ls_extinction_method none
_refine_ls_goodness_of_fit_ref 1.169
_refine_ls_hydrogen_treatment constr
_refine_ls_matrix_type full
_refine_ls_number_parameters 584
_refine_ls_number_reflns 9406
_refine_ls_number_restraints 12
_refine_ls_restrained_S_all 1.174
_refine_ls_R_factor_all 0.1368
_refine_ls_R_factor_gt 0.1125
_refine_ls_shift/su_max 0.004
_refine_ls_shift/su_mean 0.000
_refine_ls_structure_factor_coef Fsqd
_refine_ls_weighting_details 'calc w=1/[\s^2^(Fo^2^)+(0.1470P)^2^+14.1008P] where P=(Fo^2^+2Fc^2^)/3'
_refine_ls_weighting_scheme calc
_refine_ls_wR_factor_gt 0.3015
_refine_ls_wR_factor_ref 0.3221
_reflns_number_gt 7285
_reflns_number_total 9406
_reflns_threshold_expression >2sigma(I)
_cod_data_source_file b915595c.txt
_cod_data_source_block Compound2-Not-Squeezed
_cod_depositor_comments
;
The following automatic conversions were performed:

'_exptl_absorpt_correction_type' value 'Numerical' changed to
'numerical' according to
/home/saulius/struct/CIF-dictionaries/cif_core.dic dictionary named
'cif_core.dic' version 2.4.2 from 2011-04-26.

Automatic conversion script
Id: cif_fix_values 1891 2012-01-12 08:04:46Z andrius 
;
_cod_original_cell_volume 4487.9(16)
_cod_original_formula_sum 'C62 H69.60 Co4 F6 N24 O11.80 S6'
_cod_database_code 7024348

loop_
_symmetry_equiv_pos_as_xyz
'x, y, z'
'-x, y+1/2, -z'
'-x, -y, -z'
'x, -y-1/2, z'

loop_
_atom_site_label
_atom_site_type_symbol
_atom_site_fract_x
_atom_site_fract_y
_atom_site_fract_z
_atom_site_U_iso_or_equiv
_atom_site_adp_type
_atom_site_occupancy
_atom_site_symmetry_multiplicity
_atom_site_calc_flag
_atom_site_refinement_flags
_atom_site_disorder_assembly
_atom_site_disorder_group
Co1 Co 0.63121(8) 0.42601(4) 0.18106(7) 0.0374(3) Uani 1 1 d . . .
Co2 Co 0.37232(8) 0.52536(4) 0.20311(7) 0.0376(3) Uani 1 1 d . . .
S1 S 0.54118(16) 0.49266(7) 0.20468(13) 0.0398(4) Uani 1 1 d . . .
S2 S 0.75374(16) 0.47292(7) 0.12360(13) 0.0405(4) Uani 1 1 d . . .
S3 S 0.9332(3) 0.7500 0.0194(3) 0.0720(10) Uani 1 2 d SD . .
S4 S 0.7118(4) 0.2500 0.4777(3) 0.0732(10) Uani 1 2 d SD . .
F1 F 0.7528(8) 0.7500 0.0922(10) 0.138(5) Uani 1 2 d SD . .
F2 F 0.8749(14) 0.8026(6) 0.1385(14) 0.139(8) Uani 0.50 1 d PD . 1
F3 F 0.9223(12) 0.7500 0.2080(9) 0.168(7) Uani 1 2 d SD . 2
F4 F 0.9205(10) 0.2500 0.4454(7) 0.106(3) Uani 1 2 d SD . .
F5 F 0.9060(6) 0.2883(2) 0.5755(5) 0.093(2) Uani 1 1 d D . .
O1 O 0.9075(14) 0.8024(6) 0.003(3) 0.176(16) Uani 0.50 1 d PD A 3
O2 O 0.8708(16) 0.7705(10) -0.0648(11) 0.137(17) Uani 0.50 1 d PD . 4
O3 O 1.0528(7) 0.7500 0.0603(7) 0.057(2) Uani 1 2 d SD A .
O4 O 0.6888(8) 0.2054(3) 0.4262(7) 0.096(3) Uani 1 1 d D . .
O5 O 0.6771(12) 0.2500 0.5694(9) 0.103(4) Uani 1 2 d SD . .
O6 O 0.253(4) 0.2500 0.512(4) 0.158(16) Uiso 0.40 2 d SP . .
O7 O 0.174(2) 0.2500 0.366(2) 0.197(18) Uani 0.60 2 d SP . .
O8 O 0.5865(18) 0.2500 0.1671(15) 0.065(5) Uani 0.50 2 d SP B 5
O9 O 0.5307(19) 0.2500 0.070(2) 0.059(6) Uani 0.35 2 d SP C 6
O10 O 0.5890(16) 0.2500 0.0075(13) 0.099(10) Uani 0.45 2 d SP D 7
O11 O 0.553(2) 0.2500 -0.098(2) 0.131(11) Uani 0.50 2 d SP E 8
O12 O 0.9246(19) 0.5277(8) 0.3720(14) 0.048(6) Uani 0.25 1 d P F 9
O13 O 0.9308(13) 0.5669(7) 0.3192(10) 0.079(5) Uani 0.50 1 d P G 10
O14 O 0.897(2) 0.6086(13) 0.3472(19) 0.072(9) Uani 0.25 1 d P H 11
O15 O 0.8545(15) 0.6096(9) 0.4102(13) 0.137(9) Uani 0.50 1 d P I 12
N1 N 0.7394(6) 0.3738(2) 0.1867(5) 0.0434(15) Uani 1 1 d . . .
N2 N 0.7058(5) 0.4324(2) 0.3162(5) 0.0389(13) Uani 1 1 d . . .
N3 N 0.6754(5) 0.4646(2) 0.3807(4) 0.0406(14) Uani 1 1 d . . .
N4 N 0.5519(5) 0.5270(2) 0.3864(4) 0.0422(14) Uani 1 1 d . . .
N5 N 0.4578(5) 0.5498(2) 0.3267(4) 0.0407(14) Uani 1 1 d . . .
N6 N 0.2840(6) 0.5838(2) 0.2075(5) 0.0451(15) Uani 1 1 d . . .
N7 N 0.5067(5) 0.3842(2) 0.2025(4) 0.0409(14) Uani 1 1 d . . .
N8 N 0.5486(5) 0.4199(2) 0.0477(5) 0.0407(14) Uani 1 1 d . . .
N9 N 0.5822(6) 0.4417(2) -0.0287(5) 0.0425(14) Uani 1 1 d . . .
N10 N 0.7081(5) 0.4920(2) -0.0745(5) 0.0412(14) Uani 1 1 d . . .
N11 N 0.8028(5) 0.5197(2) -0.0410(5) 0.0434(15) Uani 1 1 d . . .
N12 N 0.7240(5) 0.5219(2) -0.2649(4) 0.0411(14) Uani 1 1 d . . .
C1 C 0.7596(8) 0.3477(3) 0.1119(6) 0.052(2) Uani 1 1 d . . .
H1 H 0.7075 0.3501 0.0491 0.063 Uiso 1 1 calc R . .
C2 C 0.8542(8) 0.3169(3) 0.1221(7) 0.057(2) Uani 1 1 d . . .
H2 H 0.8679 0.2998 0.0668 0.068 Uiso 1 1 calc R . .
C3 C 0.9261(8) 0.3119(3) 0.2129(8) 0.060(2) Uani 1 1 d . . .
H3 H 0.9909 0.2912 0.2220 0.072 Uiso 1 1 calc R . .
C4 C 0.9038(7) 0.3375(3) 0.2919(7) 0.053(2) Uani 1 1 d . . .
H4 H 0.9513 0.3331 0.3563 0.063 Uiso 1 1 calc R . .
C5 C 0.8133(7) 0.3691(3) 0.2774(6) 0.0429(17) Uani 1 1 d . . .
C6 C 0.7868(7) 0.4018(3) 0.3519(6) 0.0455(18) Uani 1 1 d . . .
C7 C 0.8490(7) 0.3987(3) 0.4583(6) 0.051(2) Uani 1 1 d . . .
H5 H 0.8730 0.3653 0.4746 0.061 Uiso 1 1 calc R . .
H6 H 0.7977 0.4091 0.5001 0.061 Uiso 1 1 calc R . .
H7 H 0.9169 0.4196 0.4701 0.061 Uiso 1 1 calc R . .
C8 C 0.5923(6) 0.4939(3) 0.3349(5) 0.0376(15) Uani 1 1 d . . .
C9 C 0.4184(7) 0.5890(3) 0.3605(6) 0.0444(17) Uani 1 1 d . . .
C10 C 0.4714(10) 0.6084(3) 0.4601(6) 0.067(3) Uani 1 1 d . . .
H8 H 0.5468 0.6222 0.4599 0.080 Uiso 1 1 calc R . .
H9 H 0.4806 0.5824 0.5089 0.080 Uiso 1 1 calc R . .
H10 H 0.4216 0.6335 0.4772 0.080 Uiso 1 1 calc R . .
C11 C 0.3209(7) 0.6099(3) 0.2913(6) 0.0497(19) Uani 1 1 d . . .
C12 C 0.2695(10) 0.6530(4) 0.3065(7) 0.078(3) Uani 1 1 d . . .
H11 H 0.2928 0.6695 0.3677 0.093 Uiso 1 1 calc R . .
C13 C 0.1841(11) 0.6715(4) 0.2315(8) 0.088(4) Uani 1 1 d . . .
H12 H 0.1489 0.7015 0.2397 0.106 Uiso 1 1 calc R . .
C14 C 0.1499(9) 0.6457(4) 0.1434(8) 0.074(3) Uani 1 1 d . . .
H13 H 0.0931 0.6582 0.0898 0.089 Uiso 1 1 calc R . .
C15 C 0.2003(8) 0.6016(3) 0.1357(6) 0.056(2) Uani 1 1 d . . .
H14 H 0.1744 0.5832 0.0772 0.067 Uiso 1 1 calc R . .
C16 C 0.4960(8) 0.3654(3) 0.2879(6) 0.054(2) Uani 1 1 d . . .
H15 H 0.5538 0.3713 0.3463 0.064 Uiso 1 1 calc R . .
C17 C 0.4005(8) 0.3369(3) 0.2931(7) 0.059(2) Uani 1 1 d . . .
H16 H 0.3934 0.3236 0.3543 0.071 Uiso 1 1 calc R . .
C18 C 0.3176(8) 0.3284(4) 0.2082(6) 0.058(2) Uani 1 1 d . . .
H17 H 0.2523 0.3093 0.2101 0.070 Uiso 1 1 calc R . .
C19 C 0.3301(7) 0.3479(3) 0.1216(6) 0.052(2) Uani 1 1 d . . .
H18 H 0.2724 0.3427 0.0628 0.063 Uiso 1 1 calc R . .
C20 C 0.4260(7) 0.3750(3) 0.1180(6) 0.0453(18) Uani 1 1 d . . .
C21 C 0.4518(7) 0.3962(3) 0.0307(6) 0.0432(17) Uani 1 1 d . . .
C22 C 0.3751(7) 0.3919(3) -0.0691(6) 0.055(2) Uani 1 1 d . . .
H19 H 0.3335 0.3612 -0.0743 0.066 Uiso 1 1 calc R . .
H20 H 0.4212 0.3930 -0.1189 0.066 Uiso 1 1 calc R . .
H21 H 0.3199 0.4185 -0.0801 0.066 Uiso 1 1 calc R . .
C23 C 0.6755(7) 0.4682(3) 0.0011(5) 0.0404(16) Uani 1 1 d . . .
C24 C 0.8486(7) 0.5439(3) -0.1032(6) 0.0452(18) Uani 1 1 d . . .
C25 C 0.9514(7) 0.5731(4) -0.0488(6) 0.059(2) Uani 1 1 d . . .
H22 H 0.9888 0.5565 0.0124 0.071 Uiso 1 1 calc R . .
H23 H 0.9255 0.6050 -0.0328 0.071 Uiso 1 1 calc R . .
H24 H 1.0063 0.5767 -0.0909 0.071 Uiso 1 1 calc R . .
C26 C 0.8148(7) 0.5474(3) -0.2103(6) 0.0466(18) Uani 1 1 d . . .
C27 C 0.8782(9) 0.5775(4) -0.2591(7) 0.067(3) Uani 1 1 d . . .
H25 H 0.9424 0.5946 -0.2215 0.081 Uiso 1 1 calc R . .
C28 C 0.8491(9) 0.5826(5) -0.3599(7) 0.081(4) Uani 1 1 d . . .
H26 H 0.8912 0.6038 -0.3921 0.097 Uiso 1 1 calc R . .
C29 C 0.7601(8) 0.5572(4) -0.4120(7) 0.065(3) Uani 1 1 d . . .
H27 H 0.7396 0.5596 -0.4821 0.078 Uiso 1 1 calc R . .
C30 C 0.6988(7) 0.5279(3) -0.3641(6) 0.0467(18) Uani 1 1 d . . .
H28 H 0.6350 0.5108 -0.4026 0.056 Uiso 1 1 calc R . .
C31 C 0.8672(11) 0.7500 0.1128(11) 0.137(11) Uani 1 2 d SD . .
C32 C 0.8629(11) 0.2500 0.5204(9) 0.064(4) Uani 1 2 d SD . .

loop_
_atom_site_aniso_label
_atom_site_aniso_U_11
_atom_site_aniso_U_22
_atom_site_aniso_U_33
_atom_site_aniso_U_23
_atom_site_aniso_U_13
_atom_site_aniso_U_12
Co1 0.0413(6) 0.0433(6) 0.0287(5) -0.0027(4) 0.0103(4) -0.0021(4)
Co2 0.0430(6) 0.0438(6) 0.0270(5) -0.0030(4) 0.0100(4) 0.0007(4)
S1 0.0443(10) 0.0495(10) 0.0263(8) -0.0031(7) 0.0093(7) 0.0009(8)
S2 0.0431(10) 0.0478(10) 0.0319(9) -0.0009(7) 0.0112(7) -0.0040(8)
S3 0.0500(18) 0.110(3) 0.0505(19) 0.000 0.0006(15) 0.000
S4 0.101(3) 0.0539(19) 0.064(2) 0.000 0.018(2) 0.000
F1 0.050(5) 0.211(14) 0.162(12) 0.000 0.041(6) 0.000
F2 0.111(12) 0.182(18) 0.137(16) -0.115(15) 0.057(11) -0.012(12)
F3 0.112(10) 0.32(2) 0.089(10) 0.000 0.045(8) 0.000
F4 0.118(8) 0.134(9) 0.077(7) 0.000 0.050(6) 0.000
F5 0.106(5) 0.076(4) 0.089(5) -0.017(4) 0.007(4) -0.012(4)
O1 0.050(9) 0.099(15) 0.33(4) 0.13(2) -0.061(16) -0.008(10)
O2 0.087(11) 0.26(5) 0.052(9) 0.036(13) -0.001(8) 0.071(18)
O3 0.053(5) 0.057(5) 0.059(5) 0.000 0.010(4) 0.000
O4 0.114(7) 0.062(4) 0.098(6) -0.025(4) -0.003(5) -0.010(4)
O5 0.130(11) 0.092(8) 0.108(10) 0.000 0.068(9) 0.000
O7 0.078(15) 0.43(6) 0.096(19) 0.000 0.057(14) 0.000
O8 0.097(14) 0.038(9) 0.072(13) 0.000 0.045(11) 0.000
O9 0.038(12) 0.078(17) 0.064(17) 0.000 0.017(11) 0.000
O10 0.037(10) 0.24(3) 0.021(9) 0.000 0.004(8) 0.000
O11 0.072(16) 0.17(3) 0.12(2) 0.000 -0.040(15) 0.000
O12 0.057(13) 0.061(13) 0.026(10) -0.010(9) 0.009(9) -0.048(11)
O13 0.076(10) 0.121(13) 0.039(7) -0.019(8) 0.011(6) -0.038(10)
O14 0.045(13) 0.13(3) 0.043(14) 0.051(17) 0.019(11) 0.008(15)
O15 0.090(12) 0.24(3) 0.074(11) 0.104(15) 0.016(10) -0.006(14)
N1 0.054(4) 0.041(3) 0.040(3) 0.000(3) 0.020(3) 0.003(3)
N2 0.042(3) 0.039(3) 0.037(3) 0.001(3) 0.012(3) -0.002(3)
N3 0.042(3) 0.052(4) 0.028(3) -0.002(3) 0.008(2) -0.004(3)
N4 0.045(3) 0.049(4) 0.031(3) -0.003(3) 0.005(3) -0.001(3)
N5 0.043(3) 0.050(4) 0.031(3) -0.004(3) 0.011(3) 0.002(3)
N6 0.054(4) 0.048(4) 0.035(3) 0.000(3) 0.013(3) 0.008(3)
N7 0.049(3) 0.043(3) 0.034(3) -0.003(3) 0.017(3) -0.007(3)
N8 0.043(3) 0.044(3) 0.037(3) -0.003(3) 0.014(3) 0.002(3)
N9 0.053(4) 0.044(3) 0.033(3) -0.004(3) 0.015(3) -0.002(3)
N10 0.046(3) 0.045(3) 0.035(3) -0.004(3) 0.014(3) -0.003(3)
N11 0.045(3) 0.051(4) 0.035(3) -0.004(3) 0.012(3) -0.004(3)
N12 0.042(3) 0.049(4) 0.033(3) -0.005(3) 0.010(3) -0.003(3)
C1 0.058(5) 0.058(5) 0.043(4) -0.007(4) 0.017(4) -0.014(4)
C2 0.068(6) 0.040(4) 0.072(6) -0.006(4) 0.036(5) 0.005(4)
C3 0.050(5) 0.046(5) 0.085(7) -0.007(5) 0.017(5) 0.004(4)
C4 0.044(4) 0.033(4) 0.076(6) 0.008(4) 0.004(4) -0.001(3)
C5 0.047(4) 0.036(4) 0.048(4) 0.002(3) 0.015(3) -0.003(3)
C6 0.044(4) 0.046(4) 0.045(4) -0.002(3) 0.008(3) -0.010(4)
C7 0.055(5) 0.053(5) 0.040(4) 0.010(4) -0.001(4) 0.001(4)
C8 0.038(4) 0.045(4) 0.029(3) 0.001(3) 0.008(3) -0.003(3)
C9 0.047(4) 0.049(4) 0.036(4) -0.009(3) 0.008(3) -0.004(4)
C10 0.100(8) 0.059(5) 0.039(5) -0.014(4) 0.012(5) 0.009(5)
C11 0.060(5) 0.051(4) 0.036(4) -0.009(3) 0.006(4) 0.004(4)
C12 0.117(9) 0.061(6) 0.049(6) -0.009(4) 0.007(6) 0.030(6)
C13 0.125(10) 0.076(7) 0.058(6) -0.016(5) 0.010(6) 0.039(7)
C14 0.080(7) 0.085(7) 0.053(6) -0.015(5) 0.006(5) 0.026(6)
C15 0.059(5) 0.066(6) 0.039(4) -0.013(4) 0.002(4) 0.011(4)
C16 0.061(5) 0.065(5) 0.037(4) -0.004(4) 0.016(4) -0.012(4)
C17 0.059(5) 0.071(6) 0.053(5) 0.006(4) 0.024(4) -0.016(5)
C18 0.063(5) 0.070(6) 0.046(5) -0.001(4) 0.019(4) -0.025(5)
C19 0.053(5) 0.061(5) 0.041(4) -0.007(4) 0.007(4) -0.007(4)
C20 0.046(4) 0.053(4) 0.036(4) -0.008(3) 0.007(3) -0.003(4)
C21 0.050(4) 0.043(4) 0.035(4) -0.005(3) 0.007(3) -0.005(4)
C22 0.057(5) 0.061(5) 0.042(5) 0.003(4) 0.001(4) -0.008(4)
C23 0.047(4) 0.046(4) 0.031(4) -0.005(3) 0.015(3) 0.006(3)
C24 0.048(4) 0.053(4) 0.036(4) -0.005(3) 0.012(3) -0.002(4)
C25 0.050(5) 0.087(7) 0.041(5) -0.005(4) 0.012(4) -0.022(5)
C26 0.044(4) 0.058(5) 0.041(4) 0.000(4) 0.015(3) -0.002(4)
C27 0.066(6) 0.092(7) 0.045(5) -0.001(5) 0.014(4) -0.032(5)
C28 0.073(7) 0.126(10) 0.041(5) 0.019(6) 0.007(5) -0.043(7)
C29 0.063(6) 0.096(7) 0.036(5) 0.011(5) 0.010(4) -0.014(5)
C30 0.047(4) 0.056(5) 0.038(4) -0.005(3) 0.011(3) -0.013(4)
C31 0.050(10) 0.28(4) 0.081(14) 0.000 0.024(9) 0.000
C32 0.096(11) 0.050(7) 0.050(7) 0.000 0.023(7) 0.000

loop_
_atom_type_symbol
_atom_type_description
_atom_type_scat_dispersion_real
_atom_type_scat_dispersion_imag
_atom_type_scat_source
C C 0.0033 0.0016 'International Tables Vol C Tables 4.2.6.8 and 6.1.1.4'
H H 0.0000 0.0000 'International Tables Vol C Tables 4.2.6.8 and 6.1.1.4'
Co Co 0.3494 0.9721 'International Tables Vol C Tables 4.2.6.8 and 6.1.1.4'
F F 0.0171 0.0103 'International Tables Vol C Tables 4.2.6.8 and 6.1.1.4'
N N 0.0061 0.0033 'International Tables Vol C Tables 4.2.6.8 and 6.1.1.4'
O O 0.0106 0.0060 'International Tables Vol C Tables 4.2.6.8 and 6.1.1.4'
S S 0.1246 0.1234 'International Tables Vol C Tables 4.2.6.8 and 6.1.1.4'

loop_
_geom_angle_atom_site_label_1
_geom_angle_atom_site_label_2
_geom_angle_atom_site_label_3
_geom_angle
_geom_angle_site_symmetry_1
_geom_angle_site_symmetry_3
N2 Co1 N8 176.9(3) . .
N2 Co1 N1 82.7(3) . .
N8 Co1 N1 99.5(3) . .
N2 Co1 N7 96.0(3) . .
N8 Co1 N7 81.7(3) . .
N1 Co1 N7 94.2(3) . .
N2 Co1 S1 84.67(19) . .
N8 Co1 S1 93.40(19) . .
N1 Co1 S1 165.9(2) . .
N7 Co1 S1 93.45(19) . .
N2 Co1 S2 95.90(19) . .
N8 Co1 S2 86.5(2) . .
N1 Co1 S2 88.0(2) . .
N7 Co1 S2 168.11(19) . .
S1 Co1 S2 86.95(8) . .
N10 Co2 N5 173.3(3) 3_665 .
N10 Co2 N6 94.7(3) 3_665 .
N5 Co2 N6 81.7(3) . .
N10 Co2 N12 91.3(3) 3_665 3_665
N5 Co2 N12 94.9(3) . 3_665
N6 Co2 N12 99.1(3) . 3_665
N10 Co2 S1 99.7(2) 3_665 .
N5 Co2 S1 80.79(19) . .
N6 Co2 S1 147.6(2) . .
N12 Co2 S1 109.38(19) 3_665 .
C8 S1 Co1 96.0(3) . .
C8 S1 Co2 95.7(2) . .
Co1 S1 Co2 145.14(10) . .
C23 S2 Co1 93.3(3) . .
O2 S3 O2 50(2) . 4_575
O2 S3 O3 130.6(10) . .
O2 S3 O3 130.6(10) 4_575 .
O2 S3 O1 102.9(19) . 4_575
O2 S3 O1 53.6(13) 4_575 4_575
O3 S3 O1 102.4(6) . 4_575
O2 S3 O1 53.6(13) . .
O2 S3 O1 102.9(19) 4_575 .
O3 S3 O1 102.4(6) . .
O1 S3 O1 153.8(15) 4_575 .
O2 S3 C31 113.9(10) . .
O2 S3 C31 113.9(10) 4_575 .
O3 S3 C31 107.7(6) . .
O1 S3 C31 90.1(14) 4_575 .
O1 S3 C31 90.1(14) . .
O4 S4 O4 120.7(8) 4_565 .
O4 S4 O5 112.7(5) 4_565 .
O4 S4 O5 112.7(5) . .
O4 S4 C32 103.4(5) 4_565 .
O4 S4 C32 103.4(4) . .
O5 S4 C32 100.7(7) . .
O2 O2 S3 65.2(12) 4_575 .
C1 N1 C5 118.2(7) . .
C1 N1 Co1 128.0(6) . .
C5 N1 Co1 113.0(5) . .
C6 N2 N3 117.6(6) . .
C6 N2 Co1 117.2(5) . .
N3 N2 Co1 125.0(5) . .
C8 N3 N2 111.6(6) . .
C8 N4 N5 109.8(6) . .
C9 N5 N4 118.1(6) . .
C9 N5 Co2 117.1(5) . .
N4 N5 Co2 124.6(5) . .
C15 N6 C11 119.0(7) . .
C15 N6 Co2 127.1(6) . .
C11 N6 Co2 113.6(5) . .
C16 N7 C20 120.1(7) . .
C16 N7 Co1 127.0(6) . .
C20 N7 Co1 113.0(5) . .
C21 N8 N9 119.5(6) . .
C21 N8 Co1 117.5(5) . .
N9 N8 Co1 122.9(5) . .
C23 N9 N8 112.6(6) . .
N11 N10 C23 111.9(6) . .
N11 N10 Co2 132.1(5) . 3_665
C23 N10 Co2 115.5(5) . 3_665
C24 N11 N10 120.4(6) . .
C30 N12 C26 117.6(7) . .
C30 N12 Co2 119.3(5) . 3_665
C26 N12 Co2 123.1(5) . 3_665
N1 C1 C2 122.8(8) . .
N1 C1 H1 118.6 . .
C2 C1 H1 118.6 . .
C3 C2 C1 118.5(8) . .
C3 C2 H2 120.7 . .
C1 C2 H2 120.7 . .
C2 C3 C4 119.3(8) . .
C2 C3 H3 120.4 . .
C4 C3 H3 120.4 . .
C5 C4 C3 120.1(9) . .
C5 C4 H4 119.9 . .
C3 C4 H4 119.9 . .
N1 C5 C4 121.0(8) . .
N1 C5 C6 113.2(7) . .
C4 C5 C6 125.8(8) . .
N2 C6 C5 113.5(7) . .
N2 C6 C7 124.8(7) . .
C5 C6 C7 121.6(7) . .
C6 C7 H5 109.5 . .
C6 C7 H6 109.5 . .
H5 C7 H6 109.5 . .
C6 C7 H7 109.5 . .
H5 C7 H7 109.5 . .
H6 C7 H7 109.5 . .
N4 C8 N3 119.5(6) . .
N4 C8 S1 119.0(5) . .
N3 C8 S1 121.4(5) . .
N5 C9 C11 113.1(7) . .
N5 C9 C10 121.6(7) . .
C11 C9 C10 125.3(7) . .
C9 C10 H8 109.5 . .
C9 C10 H9 109.5 . .
H8 C10 H9 109.5 . .
C9 C10 H10 109.5 . .
H8 C10 H10 109.5 . .
H9 C10 H10 109.5 . .
N6 C11 C12 121.6(8) . .
N6 C11 C9 114.2(7) . .
C12 C11 C9 124.2(8) . .
C13 C12 C11 119.0(9) . .
C13 C12 H11 120.5 . .
C11 C12 H11 120.5 . .
C12 C13 C14 119.0(10) . .
C12 C13 H12 120.5 . .
C14 C13 H12 120.5 . .
C15 C14 C13 118.7(9) . .
C15 C14 H13 120.6 . .
C13 C14 H13 120.6 . .
N6 C15 C14 122.4(8) . .
N6 C15 H14 118.8 . .
C14 C15 H14 118.8 . .
N7 C16 C17 121.0(8) . .
N7 C16 H15 119.5 . .
C17 C16 H15 119.5 . .
C18 C17 C16 119.1(8) . .
C18 C17 H16 120.5 . .
C16 C17 H16 120.5 . .
C19 C18 C17 119.2(8) . .
C19 C18 H17 120.4 . .
C17 C18 H17 120.4 . .
C18 C19 C20 120.7(8) . .
C18 C19 H18 119.6 . .
C20 C19 H18 119.6 . .
N7 C20 C19 119.9(7) . .
N7 C20 C21 113.8(7) . .
C19 C20 C21 126.3(7) . .
N8 C21 C20 114.0(7) . .
N8 C21 C22 122.8(7) . .
C20 C21 C22 123.2(7) . .
C21 C22 H19 109.5 . .
C21 C22 H20 109.5 . .
H19 C22 H20 109.5 . .
C21 C22 H21 109.5 . .
H19 C22 H21 109.5 . .
H20 C22 H21 109.5 . .
N9 C23 N10 113.4(7) . .
N9 C23 S2 124.7(6) . .
N10 C23 S2 121.9(6) . .
N11 C24 C26 130.7(7) . .
N11 C24 C25 111.0(7) . .
C26 C24 C25 118.3(7) . .
C24 C25 H22 109.5 . .
C24 C25 H23 109.5 . .
H22 C25 H23 109.5 . .
C24 C25 H24 109.5 . .
H22 C25 H24 109.5 . .
H23 C25 H24 109.5 . .
N12 C26 C27 119.2(7) . .
N12 C26 C24 122.0(7) . .
C27 C26 C24 118.9(8) . .
C28 C27 C26 121.3(9) . .
C28 C27 H25 119.4 . .
C26 C27 H25 119.4 . .
C29 C28 C27 118.6(9) . .
C29 C28 H26 120.7 . .
C27 C28 H26 120.7 . .
C28 C29 C30 119.9(8) . .
C28 C29 H27 120.1 . .
C30 C29 H27 120.1 . .
N12 C30 C29 123.5(8) . .
N12 C30 H28 118.3 . .
C29 C30 H28 118.3 . .
F1 C31 F3 117.5(13) . .
F1 C31 F2 93.2(9) . 4_575
F3 C31 F2 77.0(10) . 4_575
F1 C31 F2 93.1(9) . .
F3 C31 F2 77.0(10) . .
F2 C31 F2 153(2) 4_575 .
F1 C31 S3 118.7(12) . .
F3 C31 S3 123.9(11) . .
F2 C31 S3 99.8(9) 4_575 .
F2 C31 S3 99.8(9) . .
F5 C32 F5 104.9(10) 4_565 .
F5 C32 F4 103.9(8) 4_565 .
F5 C32 F4 103.9(8) . .
F5 C32 S4 114.8(6) 4_565 .
F5 C32 S4 114.8(6) . .
F4 C32 S4 113.4(9) . .

loop_
_geom_bond_atom_site_label_1
_geom_bond_atom_site_label_2
_geom_bond_distance
_geom_bond_site_symmetry_2
Co1 N2 1.892(6) .
Co1 N8 1.895(6) .
Co1 N1 1.933(6) .
Co1 N7 1.964(6) .
Co1 S1 2.203(2) .
Co1 S2 2.241(2) .
Co2 N10 1.886(6) 3_665
Co2 N5 1.908(6) .
Co2 N6 1.946(6) .
Co2 N12 2.061(6) 3_665
Co2 S1 2.208(2) .
S1 C8 1.771(7) .
S2 C23 1.748(8) .
S3 O2 1.359(13) .
S3 O2 1.359(13) 4_575
S3 O3 1.410(8) .
S3 O1 1.495(14) 4_575
S3 O1 1.495(14) .
S3 C31 1.669(13) .
S4 O4 1.425(7) 4_565
S4 O4 1.425(7) .
S4 O5 1.428(11) .
S4 C32 1.766(13) .
F1 C31 1.330(14) .
F2 C31 1.502(14) .
F3 C31 1.334(15) .
F4 C32 1.377(12) .
F5 C32 1.343(9) .
O2 O2 1.14(5) 4_575
N1 C1 1.334(10) .
N1 C5 1.368(10) .
N2 C6 1.298(10) .
N2 N3 1.374(8) .
N3 C8 1.326(9) .
N4 C8 1.324(9) .
N4 N5 1.386(8) .
N5 C9 1.316(10) .
N6 C15 1.333(10) .
N6 C11 1.356(10) .
N7 C16 1.330(10) .
N7 C20 1.360(9) .
N8 C21 1.305(10) .
N8 N9 1.360(8) .
N9 C23 1.320(10) .
N10 N11 1.358(9) .
N10 C23 1.371(9) .
N10 Co2 1.886(6) 3_665
N11 C24 1.310(10) .
N12 C30 1.351(10) .
N12 C26 1.369(10) .
N12 Co2 2.061(6) 3_665
C1 C2 1.398(12) .
C1 H1 0.9500 .
C2 C3 1.359(13) .
C2 H2 0.9500 .
C3 C4 1.384(13) .
C3 H3 0.9500 .
C4 C5 1.371(11) .
C4 H4 0.9500 .
C5 C6 1.466(11) .
C6 C7 1.496(11) .
C7 H5 0.9800 .
C7 H6 0.9800 .
C7 H7 0.9800 .
C9 C11 1.449(11) .
C9 C10 1.483(11) .
C10 H8 0.9800 .
C10 H9 0.9800 .
C10 H10 0.9800 .
C11 C12 1.384(12) .
C12 C13 1.379(14) .
C12 H11 0.9500 .
C13 C14 1.397(14) .
C13 H12 0.9500 .
C14 C15 1.379(13) .
C14 H13 0.9500 .
C15 H14 0.9500 .
C16 C17 1.403(12) .
C16 H15 0.9500 .
C17 C18 1.373(12) .
C17 H16 0.9500 .
C18 C19 1.359(12) .
C18 H17 0.9500 .
C19 C20 1.382(11) .
C19 H18 0.9500 .
C20 C21 1.445(11) .
C21 C22 1.480(10) .
C22 H19 0.9800 .
C22 H20 0.9800 .
C22 H21 0.9800 .
C24 C26 1.453(11) .
C24 C25 1.521(11) .
C25 H22 0.9800 .
C25 H23 0.9800 .
C25 H24 0.9800 .
C26 C27 1.403(12) .
C27 C28 1.371(13) .
C27 H25 0.9500 .
C28 C29 1.341(13) .
C28 H26 0.9500 .
C29 C30 1.368(12) .
C29 H27 0.9500 .
C30 H28 0.9500 .
C31 F2 1.502(14) 4_575
C32 F5 1.343(9) 4_565
